data_7005953
loop_
_publ_author_name
'Chu, Qian'
'Liu, Guang-Xiang'
'Huang, Yong-Qing'
'Wang, Xiao-Feng'
'Sun, Wei-Yin'

_publ_section_title
;
 Syntheses, structures, and optical properties of novel zinc(ii)
 complexes with multicarboxylate and N-donor ligands.
;
_journal_issue 38
_journal_name_full 'Dalton transactions (Cambridge, England : 2003)'
_journal_page_first 4302
_journal_page_last 4311
_journal_paper_doi 10.1039/b707159k
_journal_year 2007
_chemical_formula_moiety 'C40 H24 N4 O10 Zn2'
_chemical_formula_sum 'C40 H24 N4 O10 Zn2'
_chemical_formula_weight 851.37
_chemical_name_common Zn2(OA)(phen)2(H2O)
_chemical_name_systematic
;
Zn2(OA)(phen)2(H2O)
;
_space_group_IT_number 14
_symmetry_cell_setting monoclinic
_symmetry_space_group_name_Hall '-P 2yn'
_symmetry_space_group_name_H-M 'P 1 21/n 1'
_atom_sites_solution_hydrogens geom
_atom_sites_solution_primary direct
_atom_sites_solution_secondary difmap
_audit_creation_method SHELXL-97
_cell_angle_alpha 90.00
_cell_angle_beta 91.976(2)
_cell_angle_gamma 90.00
_cell_formula_units_Z 4
_cell_length_a 14.3155(16)
_cell_length_b 13.1762(15)
_cell_length_c 17.355(2)
_cell_measurement_reflns_used 3117
_cell_measurement_temperature 293(2)
_cell_measurement_theta_max 22.24
_cell_measurement_theta_min 2.38
_cell_volume 3271.6(6)
_computing_cell_refinement SMART
_computing_data_collection 'SMART (Bruker, 2000)'
_computing_data_reduction 'SAINT (Bruker, 2000)'
_computing_molecular_graphics SHELXTL
_computing_publication_material SHELXTL
_computing_structure_refinement SHELXTL
_computing_structure_solution 'SHELXTL (Bruker, 2000)'
_diffrn_ambient_temperature 293(2)
_diffrn_measured_fraction_theta_full 0.996
_diffrn_measured_fraction_theta_max 0.996
_diffrn_measurement_device_type 'Bruker Smart Aepex CCD area detector'
_diffrn_measurement_method 'phi and omega scans'
_diffrn_radiation_monochromator graphite
_diffrn_radiation_source 'sealed tube'
_diffrn_radiation_type MoK\a
_diffrn_radiation_wavelength 0.71073
_diffrn_reflns_av_R_equivalents 0.0425
_diffrn_reflns_av_sigmaI/netI 0.0567
_diffrn_reflns_limit_h_max 17
_diffrn_reflns_limit_h_min -13
_diffrn_reflns_limit_k_max 15
_diffrn_reflns_limit_k_min -14
_diffrn_reflns_limit_l_max 21
_diffrn_reflns_limit_l_min -20
_diffrn_reflns_number 16537
_diffrn_reflns_theta_full 25.50
_diffrn_reflns_theta_max 25.50
_diffrn_reflns_theta_min 1.81
_exptl_absorpt_coefficient_mu 1.540
_exptl_absorpt_correction_T_max 0.9133
_exptl_absorpt_correction_T_min 0.7088
_exptl_absorpt_correction_type multi-scan
_exptl_absorpt_process_details 'SADABS(Bruker, 2000)'
_exptl_crystal_colour colorless
_exptl_crystal_density_diffrn 1.728
_exptl_crystal_density_method 'not measured'
_exptl_crystal_description platelet
_exptl_crystal_F_000 1728
_exptl_crystal_size_max 0.24
_exptl_crystal_size_mid 0.18
_exptl_crystal_size_min 0.06
_refine_diff_density_max 0.612
_refine_diff_density_min -0.393
_refine_diff_density_rms 0.081
_refine_ls_extinction_method none
_refine_ls_goodness_of_fit_ref 1.065
_refine_ls_hydrogen_treatment mixed
_refine_ls_matrix_type full
_refine_ls_number_parameters 513
_refine_ls_number_reflns 6062
_refine_ls_number_restraints 2
_refine_ls_restrained_S_all 1.065
_refine_ls_R_factor_all 0.0687
_refine_ls_R_factor_gt 0.0519
_refine_ls_shift/su_max 0.004
_refine_ls_shift/su_mean 0.000
_refine_ls_structure_factor_coef Fsqd
_refine_ls_weighting_details 'calc w=1/[\s^2^(Fo^2^)+(0.0445P)^2^+2.8824P] where P=(Fo^2^+2Fc^2^)/3'
_refine_ls_weighting_scheme calc
_refine_ls_wR_factor_gt 0.1089
_refine_ls_wR_factor_ref 0.1149
_reflns_number_gt 4851
_reflns_number_total 6062
_reflns_threshold_expression >2sigma(I)
_cod_data_source_file b707159k.txt
_cod_data_source_block 4
_cod_depositor_comments
;
The following automatic conversions were performed:
'_symmetry_cell_setting' value 'Monoclinic' changed to 'monoclinic'
according to '/home/saulius/struct/CIF-dictionaries/cif_core.dic'
dictionary named 'cif_core.dic' version 2.4.1 from 2010-06-29.

Automatic conversion script
Id: cif_fix_enum 1527 2010-12-29 10:47:43Z saulius 
;
_cod_original_cell_volume 3271.7(6)
_cod_original_sg_symbol_H-M P2(1)/n
_cod_database_code 7005953

loop_
_symmetry_equiv_pos_as_xyz
'x, y, z'
'-x+1/2, y+1/2, -z+1/2'
'-x, -y, -z'
'x-1/2, -y-1/2, z-1/2'

loop_
_atom_site_label
_atom_site_type_symbol
_atom_site_fract_x
_atom_site_fract_y
_atom_site_fract_z
_atom_site_U_iso_or_equiv
_atom_site_adp_type
_atom_site_occupancy
_atom_site_symmetry_multiplicity
_atom_site_calc_flag
_atom_site_refinement_flags
_atom_site_disorder_assembly
_atom_site_disorder_group
Zn1 Zn 0.08518(3) 0.80057(3) 0.13960(2) 0.03068(14) Uani 1 1 d . . .
Zn2 Zn 0.01878(3) 0.42449(3) 0.21129(3) 0.03463(14) Uani 1 1 d . . .
N1 N 0.1295(2) 0.9479(2) 0.11610(17) 0.0327(7) Uani 1 1 d . . .
N2 N -0.0436(2) 0.8704(2) 0.11479(17) 0.0339(8) Uani 1 1 d . . .
N3 N -0.1011(2) 0.3321(3) 0.21033(19) 0.0367(8) Uani 1 1 d . . .
N4 N 0.0742(2) 0.2777(2) 0.24876(18) 0.0349(8) Uani 1 1 d . . .
O1 O 0.11027(18) 0.7904(2) 0.25303(15) 0.0374(7) Uani 1 1 d . . .
O2 O -0.02082(19) 0.7044(2) 0.23500(15) 0.0398(7) Uani 1 1 d . . .
O3 O 0.03958(18) 0.5101(2) 0.30268(16) 0.0402(7) Uani 1 1 d . . .
O4 O -0.1055(2) 0.5050(3) 0.3440(2) 0.0639(10) Uani 1 1 d . . .
O5 O 0.2715(2) 1.2588(2) 0.42136(19) 0.0559(8) Uani 1 1 d . . .
O6 O 0.3974(2) 1.1669(2) 0.41328(16) 0.0445(7) Uani 1 1 d . . .
O7 O 0.3686(2) 0.9581(3) 0.3469(2) 0.0709(11) Uani 1 1 d . . .
O8 O 0.4410(3) 0.9168(3) 0.4563(3) 0.1077(17) Uani 1 1 d . . .
O9 O 0.0930(2) 0.8574(2) 0.54466(15) 0.0480(8) Uani 1 1 d . . .
O1W O -0.0624(2) 0.5372(3) 0.1442(2) 0.0462(7) Uani 1 1 d D . .
C1 C 0.1624(3) 0.2490(3) 0.2584(2) 0.0446(11) Uani 1 1 d . . .
H1 H 0.2092 0.2966 0.2511 0.054 Uiso 1 1 calc R . .
C2 C 0.1882(3) 0.1503(4) 0.2790(2) 0.0514(12) Uani 1 1 d . . .
H2 H 0.2510 0.1327 0.2850 0.062 Uiso 1 1 calc R . .
C3 C 0.1210(4) 0.0806(4) 0.2902(2) 0.0535(13) Uani 1 1 d . . .
H3 H 0.1374 0.0147 0.3043 0.064 Uiso 1 1 calc R . .
C4 C 0.0261(4) 0.1071(3) 0.2806(2) 0.0441(11) Uani 1 1 d . . .
C5 C -0.0502(4) 0.0387(4) 0.2876(3) 0.0573(14) Uani 1 1 d . . .
H5 H -0.0384 -0.0281 0.3024 0.069 Uiso 1 1 calc R . .
C6 C -0.1381(4) 0.0681(4) 0.2734(3) 0.0581(15) Uani 1 1 d . . .
H6 H -0.1863 0.0221 0.2806 0.070 Uiso 1 1 calc R . .
C7 C -0.1606(3) 0.1683(4) 0.2473(2) 0.0456(12) Uani 1 1 d . . .
C8 C -0.2506(3) 0.2001(4) 0.2245(3) 0.0571(14) Uani 1 1 d . . .
H8 H -0.3014 0.1570 0.2301 0.069 Uiso 1 1 calc R . .
C9 C -0.2635(3) 0.2947(4) 0.1940(3) 0.0606(14) Uani 1 1 d . . .
H9 H -0.3228 0.3163 0.1779 0.073 Uiso 1 1 calc R . .
C10 C -0.1866(3) 0.3584(4) 0.1873(3) 0.0492(12) Uani 1 1 d . . .
H10 H -0.1959 0.4224 0.1656 0.059 Uiso 1 1 calc R . .
C11 C -0.0874(3) 0.2382(3) 0.2399(2) 0.0352(10) Uani 1 1 d . . .
C12 C 0.0064(3) 0.2081(3) 0.2583(2) 0.0351(9) Uani 1 1 d . . .
C13 C -0.1288(3) 0.8319(4) 0.1174(2) 0.0458(11) Uani 1 1 d . . .
H13 H -0.1354 0.7632 0.1281 0.055 Uiso 1 1 calc R . .
C14 C -0.2093(3) 0.8902(4) 0.1047(3) 0.0556(13) Uani 1 1 d . . .
H14 H -0.2683 0.8613 0.1083 0.067 Uiso 1 1 calc R . .
C15 C -0.1997(3) 0.9910(4) 0.0867(2) 0.0537(13) Uani 1 1 d . . .
H15 H -0.2524 1.0308 0.0772 0.064 Uiso 1 1 calc R . .
C16 C -0.1116(3) 1.0335(3) 0.0825(2) 0.0430(11) Uani 1 1 d . . .
C17 C -0.0948(4) 1.1388(4) 0.0650(2) 0.0532(14) Uani 1 1 d . . .
H17 H -0.1454 1.1813 0.0537 0.064 Uiso 1 1 calc R . .
C18 C -0.0077(4) 1.1772(3) 0.0645(2) 0.0546(13) Uani 1 1 d . . .
H18 H 0.0008 1.2451 0.0521 0.065 Uiso 1 1 calc R . .
C19 C 0.0718(4) 1.1152(3) 0.0827(2) 0.0430(11) Uani 1 1 d . . .
C20 C 0.1640(4) 1.1501(4) 0.0856(2) 0.0553(13) Uani 1 1 d . . .
H20 H 0.1765 1.2181 0.0760 0.066 Uiso 1 1 calc R . .
C21 C 0.2353(4) 1.0853(4) 0.1022(3) 0.0577(13) Uani 1 1 d . . .
H21 H 0.2966 1.1086 0.1038 0.069 Uiso 1 1 calc R . .
C22 C 0.2163(3) 0.9840(3) 0.1170(2) 0.0447(11) Uani 1 1 d . . .
H22 H 0.2658 0.9400 0.1278 0.054 Uiso 1 1 calc R . .
C23 C 0.0580(3) 1.0118(3) 0.0990(2) 0.0325(9) Uani 1 1 d . . .
C24 C -0.0346(3) 0.9704(3) 0.0988(2) 0.0341(9) Uani 1 1 d . . .
C25 C 0.0430(3) 0.7371(3) 0.2779(2) 0.0301(9) Uani 1 1 d . . .
C26 C 0.0392(2) 0.7199(3) 0.3634(2) 0.0281(8) Uani 1 1 d . . .
C27 C 0.0719(3) 0.7950(3) 0.4129(2) 0.0313(9) Uani 1 1 d . . .
H27 H 0.1002 0.8525 0.3932 0.038 Uiso 1 1 calc R . .
C28 C 0.0629(3) 0.7853(3) 0.4910(2) 0.0333(9) Uani 1 1 d . . .
C29 C 0.0180(3) 0.7020(3) 0.5209(2) 0.0408(10) Uani 1 1 d . . .
H29 H 0.0104 0.6961 0.5737 0.049 Uiso 1 1 calc R . .
C30 C -0.0155(3) 0.6275(3) 0.4708(2) 0.0368(10) Uani 1 1 d . . .
H30 H -0.0473 0.5723 0.4905 0.044 Uiso 1 1 calc R . .
C31 C -0.0029(2) 0.6329(3) 0.3927(2) 0.0304(9) Uani 1 1 d . . .
C32 C -0.0277(3) 0.5424(3) 0.3424(2) 0.0334(9) Uani 1 1 d . . .
C33 C 0.3131(3) 1.1779(3) 0.4312(2) 0.0366(10) Uani 1 1 d . . .
C34 C 0.2610(3) 1.0900(3) 0.4647(2) 0.0308(9) Uani 1 1 d . . .
C35 C 0.1773(3) 1.1095(3) 0.4990(2) 0.0392(10) Uani 1 1 d . . .
H35 H 0.1579 1.1764 0.5043 0.047 Uiso 1 1 calc R . .
C36 C 0.1217(3) 1.0327(3) 0.5255(2) 0.0408(10) Uani 1 1 d . . .
H36 H 0.0648 1.0475 0.5471 0.049 Uiso 1 1 calc R . .
C37 C 0.1511(3) 0.9343(3) 0.5196(2) 0.0373(10) Uani 1 1 d . . .
C38 C 0.2359(3) 0.9133(3) 0.4895(2) 0.0394(10) Uani 1 1 d . . .
H38 H 0.2572 0.8466 0.4891 0.047 Uiso 1 1 calc R . .
C39 C 0.2909(3) 0.9897(3) 0.4596(2) 0.0367(9) Uani 1 1 d . . .
C40 C 0.3754(3) 0.9532(3) 0.4189(3) 0.0522(13) Uani 1 1 d . . .
H1WA H -0.049(4) 0.547(5) 0.0991(16) 0.11(3) Uiso 1 1 d D . .
H1WB H -0.044(5) 0.587(4) 0.168(4) 0.13(3) Uiso 1 1 d D . .

loop_
_atom_site_aniso_label
_atom_site_aniso_U_11
_atom_site_aniso_U_22
_atom_site_aniso_U_33
_atom_site_aniso_U_23
_atom_site_aniso_U_13
_atom_site_aniso_U_12
Zn1 0.0342(3) 0.0232(2) 0.0346(3) 0.00394(19) 0.00089(19) 0.00490(19)
Zn2 0.0321(3) 0.0246(3) 0.0475(3) -0.0050(2) 0.0069(2) -0.00331(19)
N1 0.042(2) 0.0257(18) 0.0305(17) 0.0004(14) 0.0065(14) 0.0015(15)
N2 0.0346(19) 0.034(2) 0.0327(18) 0.0063(15) 0.0012(14) 0.0078(15)
N3 0.0342(19) 0.0312(19) 0.045(2) -0.0123(16) 0.0091(15) -0.0056(15)
N4 0.039(2) 0.0299(19) 0.0358(18) -0.0059(14) 0.0006(15) -0.0016(15)
O1 0.0370(16) 0.0396(17) 0.0359(14) 0.0077(13) 0.0048(12) -0.0075(13)
O2 0.0421(17) 0.0358(17) 0.0411(16) 0.0031(13) -0.0051(13) -0.0015(13)
O3 0.0333(16) 0.0309(16) 0.0564(18) -0.0134(13) 0.0015(13) 0.0033(12)
O4 0.051(2) 0.064(2) 0.079(2) -0.0261(19) 0.0225(17) -0.0312(18)
O5 0.063(2) 0.0278(17) 0.076(2) 0.0073(16) -0.0053(17) -0.0047(16)
O6 0.0495(19) 0.0357(17) 0.0486(17) 0.0048(14) 0.0041(14) -0.0142(14)
O7 0.049(2) 0.084(3) 0.082(3) -0.045(2) 0.0320(19) -0.0278(19)
O8 0.067(3) 0.090(3) 0.168(5) 0.060(3) 0.040(3) 0.045(2)
O9 0.068(2) 0.0404(18) 0.0363(16) -0.0080(13) 0.0173(14) -0.0218(16)
O1W 0.0410(18) 0.0397(19) 0.058(2) -0.0022(17) -0.0024(16) -0.0033(15)
C1 0.049(3) 0.040(3) 0.044(3) -0.009(2) -0.004(2) -0.001(2)
C2 0.062(3) 0.048(3) 0.043(3) -0.009(2) -0.017(2) 0.013(3)
C3 0.090(4) 0.033(3) 0.036(2) -0.001(2) -0.014(2) 0.010(3)
C4 0.078(3) 0.031(2) 0.023(2) -0.0022(18) 0.001(2) -0.009(2)
C5 0.098(4) 0.038(3) 0.036(3) 0.003(2) 0.006(3) -0.018(3)
C6 0.092(4) 0.045(3) 0.039(3) -0.003(2) 0.018(3) -0.040(3)
C7 0.056(3) 0.048(3) 0.034(2) -0.014(2) 0.017(2) -0.022(2)
C8 0.051(3) 0.062(4) 0.060(3) -0.024(3) 0.028(2) -0.030(3)
C9 0.037(3) 0.065(4) 0.080(4) -0.026(3) 0.008(2) -0.007(3)
C10 0.035(3) 0.043(3) 0.070(3) -0.014(2) 0.010(2) 0.000(2)
C11 0.049(3) 0.030(2) 0.028(2) -0.0108(17) 0.0146(18) -0.0120(19)
C12 0.049(3) 0.033(2) 0.0236(19) -0.0067(17) 0.0051(17) -0.0068(19)
C13 0.043(3) 0.053(3) 0.041(2) 0.007(2) 0.001(2) 0.002(2)
C14 0.038(3) 0.079(4) 0.051(3) 0.008(3) 0.003(2) 0.009(3)
C15 0.050(3) 0.074(4) 0.037(2) 0.002(2) 0.001(2) 0.031(3)
C16 0.058(3) 0.048(3) 0.023(2) -0.0011(19) 0.0025(19) 0.028(2)
C17 0.096(4) 0.041(3) 0.023(2) 0.0025(19) 0.006(2) 0.042(3)
C18 0.103(4) 0.029(2) 0.031(2) 0.0028(19) 0.006(3) 0.020(3)
C19 0.083(4) 0.026(2) 0.020(2) -0.0010(17) 0.008(2) 0.010(2)
C20 0.095(4) 0.032(3) 0.040(3) -0.002(2) 0.009(3) -0.017(3)
C21 0.070(4) 0.047(3) 0.056(3) -0.004(2) 0.004(3) -0.017(3)
C22 0.047(3) 0.044(3) 0.043(2) -0.001(2) 0.007(2) -0.005(2)
C23 0.052(3) 0.024(2) 0.0220(19) -0.0009(15) 0.0065(17) 0.0054(19)
C24 0.050(3) 0.031(2) 0.0213(18) 0.0005(16) 0.0055(17) 0.0148(19)
C25 0.032(2) 0.020(2) 0.038(2) 0.0006(17) 0.0006(18) 0.0073(17)
C26 0.025(2) 0.025(2) 0.034(2) 0.0026(16) 0.0032(16) 0.0027(15)
C27 0.034(2) 0.023(2) 0.037(2) 0.0021(17) 0.0104(17) -0.0009(17)
C28 0.040(2) 0.024(2) 0.036(2) -0.0056(17) 0.0076(17) -0.0017(17)
C29 0.054(3) 0.032(2) 0.037(2) -0.0006(19) 0.0137(19) -0.003(2)
C30 0.043(2) 0.021(2) 0.047(2) 0.0060(18) 0.0104(19) -0.0024(18)
C31 0.026(2) 0.026(2) 0.039(2) 0.0014(17) 0.0044(16) 0.0028(16)
C32 0.040(2) 0.021(2) 0.039(2) 0.0026(17) 0.0015(18) -0.0019(18)
C33 0.051(3) 0.030(2) 0.028(2) 0.0001(17) -0.0101(19) -0.012(2)
C34 0.039(2) 0.026(2) 0.0272(19) -0.0041(16) -0.0017(16) -0.0057(17)
C35 0.050(3) 0.030(2) 0.038(2) -0.0044(18) 0.0047(19) 0.0023(19)
C36 0.042(2) 0.041(3) 0.040(2) -0.008(2) 0.0103(19) -0.005(2)
C37 0.047(3) 0.034(2) 0.031(2) -0.0036(18) 0.0063(18) -0.0103(19)
C38 0.052(3) 0.023(2) 0.044(2) -0.0010(18) 0.009(2) -0.0018(19)
C39 0.037(2) 0.032(2) 0.041(2) -0.0027(18) 0.0028(18) -0.0035(18)
C40 0.049(3) 0.023(2) 0.086(4) 0.000(2) 0.026(3) -0.007(2)

loop_
_atom_type_symbol
_atom_type_description
_atom_type_scat_dispersion_real
_atom_type_scat_dispersion_imag
_atom_type_scat_source
C C 0.0033 0.0016 'International Tables Vol C Tables 4.2.6.8 and 6.1.1.4'
H H 0.0000 0.0000 'International Tables Vol C Tables 4.2.6.8 and 6.1.1.4'
N N 0.0061 0.0033 'International Tables Vol C Tables 4.2.6.8 and 6.1.1.4'
O O 0.0106 0.0060 'International Tables Vol C Tables 4.2.6.8 and 6.1.1.4'
Zn Zn 0.2839 1.4301 'International Tables Vol C Tables 4.2.6.8 and 6.1.1.4'

loop_
_geom_angle_atom_site_label_1
_geom_angle_atom_site_label_2
_geom_angle_atom_site_label_3
_geom_angle
_geom_angle_site_symmetry_1
_geom_angle_site_symmetry_3
_geom_angle_publ_flag
O1 Zn1 O6 111.84(11) . 2_545 ?
O1 Zn1 N1 102.10(12) . . ?
O6 Zn1 N1 133.18(12) 2_545 . ?
O1 Zn1 N2 111.12(11) . . ?
O6 Zn1 N2 114.49(13) 2_545 . ?
N1 Zn1 N2 79.76(13) . . ?
O1 Zn1 O5 106.96(11) . 2_545 ?
O6 Zn1 O5 58.42(11) 2_545 2_545 ?
N1 Zn1 O5 81.80(11) . 2_545 ?
N2 Zn1 O5 140.30(12) . 2_545 ?
O1 Zn1 C33 110.54(12) . 2_545 ?
O6 Zn1 C33 29.73(13) 2_545 2_545 ?
N1 Zn1 C33 108.45(13) . 2_545 ?
N2 Zn1 C33 134.48(12) . 2_545 ?
O5 Zn1 C33 28.79(12) 2_545 2_545 ?
O3 Zn2 O7 100.38(15) . 2_545 ?
O3 Zn2 N3 116.12(12) . . ?
O7 Zn2 N3 143.43(16) 2_545 . ?
O3 Zn2 N4 103.02(12) . . ?
O7 Zn2 N4 93.21(13) 2_545 . ?
N3 Zn2 N4 77.15(13) . . ?
O3 Zn2 O1W 95.93(13) . . ?
O7 Zn2 O1W 90.21(13) 2_545 . ?
N3 Zn2 O1W 88.30(13) . . ?
N4 Zn2 O1W 159.79(13) . . ?
C22 N1 C23 118.7(4) . . ?
C22 N1 Zn1 128.4(3) . . ?
C23 N1 Zn1 112.9(3) . . ?
C13 N2 C24 118.3(3) . . ?
C13 N2 Zn1 129.2(3) . . ?
C24 N2 Zn1 112.4(3) . . ?
C10 N3 C11 118.5(4) . . ?
C10 N3 Zn2 126.7(3) . . ?
C11 N3 Zn2 114.8(3) . . ?
C1 N4 C12 118.6(4) . . ?
C1 N4 Zn2 128.8(3) . . ?
C12 N4 Zn2 112.5(3) . . ?
C25 O1 Zn1 105.0(2) . . ?
C32 O3 Zn2 122.2(2) . . ?
C33 O5 Zn1 80.9(3) . 2 ?
C33 O6 Zn1 98.4(3) . 2 ?
C40 O7 Zn2 117.5(3) . 2 ?
C28 O9 C37 117.7(3) . . ?
Zn2 O1W H1WA 118(5) . . ?
Zn2 O1W H1WB 97(5) . . ?
H1WA O1W H1WB 106(7) . . ?
N4 C1 C2 122.8(4) . . ?
N4 C1 H1 118.6 . . ?
C2 C1 H1 118.6 . . ?
C3 C2 C1 119.2(5) . . ?
C3 C2 H2 120.4 . . ?
C1 C2 H2 120.4 . . ?
C2 C3 C4 120.3(4) . . ?
C2 C3 H3 119.8 . . ?
C4 C3 H3 119.8 . . ?
C3 C4 C12 116.7(4) . . ?
C3 C4 C5 125.0(5) . . ?
C12 C4 C5 118.2(5) . . ?
C6 C5 C4 121.5(5) . . ?
C6 C5 H5 119.2 . . ?
C4 C5 H5 119.2 . . ?
C5 C6 C7 121.9(4) . . ?
C5 C6 H6 119.0 . . ?
C7 C6 H6 119.0 . . ?
C8 C7 C11 117.5(4) . . ?
C8 C7 C6 124.2(4) . . ?
C11 C7 C6 118.3(5) . . ?
C9 C8 C7 119.6(4) . . ?
C9 C8 H8 120.2 . . ?
C7 C8 H8 120.2 . . ?
C8 C9 C10 119.2(5) . . ?
C8 C9 H9 120.4 . . ?
C10 C9 H9 120.4 . . ?
N3 C10 C9 122.9(5) . . ?
N3 C10 H10 118.6 . . ?
C9 C10 H10 118.6 . . ?
N3 C11 C7 122.4(4) . . ?
N3 C11 C12 117.6(3) . . ?
C7 C11 C12 119.9(4) . . ?
N4 C12 C4 122.4(4) . . ?
N4 C12 C11 117.4(4) . . ?
C4 C12 C11 120.1(4) . . ?
N2 C13 C14 122.7(5) . . ?
N2 C13 H13 118.6 . . ?
C14 C13 H13 118.6 . . ?
C15 C14 C13 118.7(5) . . ?
C15 C14 H14 120.7 . . ?
C13 C14 H14 120.7 . . ?
C14 C15 C16 120.2(4) . . ?
C14 C15 H15 119.9 . . ?
C16 C15 H15 119.9 . . ?
C15 C16 C24 117.5(4) . . ?
C15 C16 C17 124.0(4) . . ?
C24 C16 C17 118.5(4) . . ?
C18 C17 C16 121.5(4) . . ?
C18 C17 H17 119.2 . . ?
C16 C17 H17 119.2 . . ?
C17 C18 C19 121.1(4) . . ?
C17 C18 H18 119.5 . . ?
C19 C18 H18 119.5 . . ?
C20 C19 C23 116.8(4) . . ?
C20 C19 C18 124.4(4) . . ?
C23 C19 C18 118.8(4) . . ?
C21 C20 C19 120.3(4) . . ?
C21 C20 H20 119.9 . . ?
C19 C20 H20 119.9 . . ?
C20 C21 C22 119.7(5) . . ?
C20 C21 H21 120.2 . . ?
C22 C21 H21 120.2 . . ?
N1 C22 C21 122.1(4) . . ?
N1 C22 H22 119.0 . . ?
C21 C22 H22 119.0 . . ?
N1 C23 C19 122.5(4) . . ?
N1 C23 C24 117.2(3) . . ?
C19 C23 C24 120.3(4) . . ?
N2 C24 C16 122.6(4) . . ?
N2 C24 C23 117.7(3) . . ?
C16 C24 C23 119.7(4) . . ?
O2 C25 O1 122.5(4) . . ?
O2 C25 C26 119.3(3) . . ?
O1 C25 C26 118.0(3) . . ?
C27 C26 C31 120.1(3) . . ?
C27 C26 C25 118.9(3) . . ?
C31 C26 C25 120.9(3) . . ?
C28 C27 C26 120.4(3) . . ?
C28 C27 H27 119.8 . . ?
C26 C27 H27 119.8 . . ?
C27 C28 C29 120.4(4) . . ?
C27 C28 O9 124.1(3) . . ?
C29 C28 O9 115.4(3) . . ?
C28 C29 C30 118.8(4) . . ?
C28 C29 H29 120.6 . . ?
C30 C29 H29 120.6 . . ?
C31 C30 C29 121.9(4) . . ?
C31 C30 H30 119.1 . . ?
C29 C30 H30 119.1 . . ?
C30 C31 C26 118.2(4) . . ?
C30 C31 C32 119.5(3) . . ?
C26 C31 C32 122.1(3) . . ?
O4 C32 O3 125.8(4) . . ?
O4 C32 C31 120.0(4) . . ?
O3 C32 C31 114.1(3) . . ?
O5 C33 O6 121.8(4) . . ?
O5 C33 C34 118.4(4) . . ?
O6 C33 C34 119.8(4) . . ?
O5 C33 Zn1 70.3(2) . 2 ?
O6 C33 Zn1 51.85(19) . 2 ?
C34 C33 Zn1 169.4(3) . 2 ?
C35 C34 C39 118.5(4) . . ?
C35 C34 C33 118.2(4) . . ?
C39 C34 C33 123.2(4) . . ?
C36 C35 C34 121.8(4) . . ?
C36 C35 H35 119.1 . . ?
C34 C35 H35 119.1 . . ?
C37 C36 C35 119.3(4) . . ?
C37 C36 H36 120.4 . . ?
C35 C36 H36 120.4 . . ?
C38 C37 C36 120.0(4) . . ?
C38 C37 O9 121.4(4) . . ?
C36 C37 O9 118.6(4) . . ?
C37 C38 C39 121.2(4) . . ?
C37 C38 H38 119.4 . . ?
C39 C38 H38 119.4 . . ?
C38 C39 C34 118.9(4) . . ?
C38 C39 C40 114.9(4) . . ?
C34 C39 C40 126.1(4) . . ?
O8 C40 O7 125.6(5) . . ?
O8 C40 C39 119.6(5) . . ?
O7 C40 C39 114.7(5) . . ?

loop_
_geom_bond_atom_site_label_1
_geom_bond_atom_site_label_2
_geom_bond_distance
_geom_bond_site_symmetry_2
_geom_bond_publ_flag
Zn1 O1 1.993(3) . ?
Zn1 O6 2.006(3) 2_545 ?
Zn1 N1 2.087(3) . ?
Zn1 N2 2.092(3) . ?
Zn1 O5 2.405(3) 2_545 ?
Zn1 C33 2.523(4) 2_545 ?
Zn2 O3 1.960(3) . ?
Zn2 O7 1.981(3) 2_545 ?
Zn2 N3 2.104(3) . ?
Zn2 N4 2.182(3) . ?
Zn2 O1W 2.195(3) . ?
N1 C22 1.330(5) . ?
N1 C23 1.350(5) . ?
N2 C13 1.324(5) . ?
N2 C24 1.353(5) . ?
N3 C10 1.321(5) . ?
N3 C11 1.352(5) . ?
N4 C1 1.323(5) . ?
N4 C12 1.349(5) . ?
O1 C25 1.279(4) . ?
O2 C25 1.237(4) . ?
O3 C32 1.276(5) . ?
O4 C32 1.219(5) . ?
O5 C33 1.231(5) . ?
O5 Zn1 2.405(3) 2 ?
O6 C33 1.265(5) . ?
O6 Zn1 2.006(3) 2 ?
O7 C40 1.253(6) . ?
O7 Zn2 1.981(3) 2 ?
O8 C40 1.222(6) . ?
O9 C28 1.388(4) . ?
O9 C37 1.390(5) . ?
O1W H1WA 0.82(2) . ?
O1W H1WB 0.82(2) . ?
C1 C2 1.396(6) . ?
C1 H1 0.9300 . ?
C2 C3 1.349(7) . ?
C2 H2 0.9300 . ?
C3 C4 1.406(7) . ?
C3 H3 0.9300 . ?
C4 C12 1.412(6) . ?
C4 C5 1.425(7) . ?
C5 C6 1.332(7) . ?
C5 H5 0.9300 . ?
C6 C7 1.429(7) . ?
C6 H6 0.9300 . ?
C7 C8 1.399(7) . ?
C7 C11 1.404(6) . ?
C8 C9 1.364(7) . ?
C8 H8 0.9300 . ?
C9 C10 1.393(6) . ?
C9 H9 0.9300 . ?
C10 H10 0.9300 . ?
C11 C12 1.426(6) . ?
C13 C14 1.395(6) . ?
C13 H13 0.9300 . ?
C14 C15 1.372(7) . ?
C14 H14 0.9300 . ?
C15 C16 1.383(7) . ?
C15 H15 0.9300 . ?
C16 C24 1.402(5) . ?
C16 C17 1.443(7) . ?
C17 C18 1.346(7) . ?
C17 H17 0.9300 . ?
C18 C19 1.427(6) . ?
C18 H18 0.9300 . ?
C19 C20 1.397(7) . ?
C19 C23 1.407(5) . ?
C20 C21 1.353(7) . ?
C20 H20 0.9300 . ?
C21 C22 1.388(6) . ?
C21 H21 0.9300 . ?
C22 H22 0.9300 . ?
C23 C24 1.434(6) . ?
C25 C26 1.503(5) . ?
C26 C27 1.382(5) . ?
C26 C31 1.399(5) . ?
C27 C28 1.373(5) . ?
C27 H27 0.9300 . ?
C28 C29 1.382(5) . ?
C29 C30 1.387(5) . ?
C29 H29 0.9300 . ?
C30 C31 1.375(5) . ?
C30 H30 0.9300 . ?
C31 C32 1.513(5) . ?
C33 C34 1.505(5) . ?
C33 Zn1 2.523(4) 2 ?
C34 C35 1.380(5) . ?
C34 C39 1.393(5) . ?
C35 C36 1.377(6) . ?
C35 H35 0.9300 . ?
C36 C37 1.367(6) . ?
C36 H36 0.9300 . ?
C37 C38 1.366(6) . ?
C38 C39 1.390(5) . ?
C38 H38 0.9300 . ?
C39 C40 1.500(6) . ?
